data_7127476
loop_
_publ_author_name
'Watt, Fabian A.'
'McCabe, Karl N.'
'Schoch, Roland'
'Maron, Laurent'
'Hohloch, Stephan'

_publ_section_title
;
 A transient lanthanum phosphinidene complex.
;
_journal_issue 98
_journal_name_full 'Chemical communications (Cambridge, England)'
_journal_page_first 15410
_journal_page_last 15413
_journal_paper_doi 10.1039/d0cc06670b
_journal_volume 56
_journal_year 2020
_chemical_formula_moiety 'C62 H84 La N2 P4, C18 H36 K N2 O6'
_chemical_formula_sum 'C80 H120 K La N4 O6 P4'
_chemical_formula_weight 1535.68
_space_group_crystal_system triclinic
_space_group_IT_number 2
_space_group_name_Hall '-P 1'
_space_group_name_H-M_alt 'P -1'
_atom_sites_solution_hydrogens geom
_atom_sites_solution_primary dual
_audit_creation_date 2020-07-14
_audit_creation_method
;
Olex2 1.2
(compiled 2018.05.29 svn.r3508 for OlexSys, GUI svn.r5506)
;
_audit_update_record
;
2020-07-30 deposited with the CCDC.	2020-11-06 downloaded from the CCDC.
;
_cell_angle_alpha 105.16(3)
_cell_angle_beta 97.23(3)
_cell_angle_gamma 104.28(3)
_cell_formula_units_Z 2
_cell_length_a 14.168(15)
_cell_length_b 18.79(2)
_cell_length_c 19.86(2)
_cell_measurement_reflns_used 6842
_cell_measurement_temperature 120(2)
_cell_measurement_theta_max 25.00
_cell_measurement_theta_min 1.98
_cell_volume 4842(9)
_computing_cell_refinement 'Bruker Apex3 suite, 2020'
_computing_data_collection 'Bruker Apex3 suite, 2020'
_computing_data_reduction 'Bruker Apex3 suite, 2020'
_computing_molecular_graphics 'Olex2 (Dolomanov et al., 2009)'
_computing_publication_material 'Olex2 (Dolomanov et al., 2009)'
_computing_structure_refinement 'XL (Sheldrick, 2008)'
_computing_structure_solution 'XT (Sheldrick, 2015)'
_diffrn_ambient_temperature 120.0
_diffrn_measured_fraction_theta_full 0.961
_diffrn_measured_fraction_theta_max 0.961
_diffrn_measurement_device_type 'Bruker D8 Venture'
_diffrn_measurement_method 'omega phi scans'
_diffrn_radiation_type MoK\a
_diffrn_radiation_wavelength 0.71073
_diffrn_reflns_av_R_equivalents 0.3354
_diffrn_reflns_av_unetI/netI 0.3263
_diffrn_reflns_Laue_measured_fraction_full 0.961
_diffrn_reflns_Laue_measured_fraction_max 0.961
_diffrn_reflns_limit_h_max 16
_diffrn_reflns_limit_h_min -16
_diffrn_reflns_limit_k_max 22
_diffrn_reflns_limit_k_min -22
_diffrn_reflns_limit_l_max 23
_diffrn_reflns_limit_l_min -23
_diffrn_reflns_number 53580
_diffrn_reflns_point_group_measured_fraction_full 0.961
_diffrn_reflns_point_group_measured_fraction_max 0.961
_diffrn_reflns_theta_full 25.000
_diffrn_reflns_theta_max 25.000
_diffrn_reflns_theta_min 1.980
_exptl_absorpt_coefficient_mu 0.593
_exptl_absorpt_correction_T_max 0.7452
_exptl_absorpt_correction_T_min 0.4493
_exptl_absorpt_correction_type multi-scan
_exptl_absorpt_process_details
;
SADABS-2016/2 (Bruker,2016/2) was used for absorption correction.
wR2(int) was 0.1439 before and 0.1080 after correction.
The Ratio of minimum to maximum transmission is 0.6029.
The \l/2 correction factor is Not present.
;
_exptl_crystal_colour yellow
_exptl_crystal_density_diffrn 1.053
_exptl_crystal_description block
_exptl_crystal_F_000 1624
_exptl_crystal_size_max 0.02
_exptl_crystal_size_mid 0.01
_exptl_crystal_size_min 0.005
_refine_diff_density_max 1.839
_refine_diff_density_min -2.263
_refine_diff_density_rms 0.150
_refine_ls_extinction_method none
_refine_ls_goodness_of_fit_ref 0.959
_refine_ls_hydrogen_treatment constr
_refine_ls_matrix_type full
_refine_ls_number_parameters 887
_refine_ls_number_reflns 16395
_refine_ls_number_restraints 6
_refine_ls_restrained_S_all 0.959
_refine_ls_R_factor_all 0.2041
_refine_ls_R_factor_gt 0.0981
_refine_ls_shift/su_max 0.000
_refine_ls_shift/su_mean 0.000
_refine_ls_structure_factor_coef Fsqd
_refine_ls_weighting_details 'w=1/[\s^2^(Fo^2^)+(0.0537P)^2^] where P=(Fo^2^+2Fc^2^)/3'
_refine_ls_weighting_scheme calc
_refine_ls_wR_factor_gt 0.2147
_refine_ls_wR_factor_ref 0.2883
_reflns_Friedel_coverage 0.000
_reflns_number_gt 6842
_reflns_number_total 16395
_reflns_threshold_expression 'I > 2\s(I)'
_cod_data_source_file d0cc06670b2.cif
_cod_data_source_block sh_0069n_0m
_cod_depositor_comments 'Adding full bibliography for 7127476--7127479.cif.'
_cod_original_cell_volume 4841(9)
_cod_database_code 7127476
_shelx_shelxl_version_number 2017/1
_shelx_space_group_comment
;
The symmetry employed for this shelxl refinement is uniquely defined
by the following loop, which should always be used as a source of
symmetry information in preference to the above space-group names.
They are only intended as comments.
;
_exptl_absorpt_special_details 'Blessing, 1995'
_olex2_refinement_description
;
1. Fixed Uiso
 At 1.2 times of:
  All C(H) groups, All C(H,H) groups
 At 1.5 times of:
  All C(H,H,H) groups
2. Uiso/Uaniso restraints and constraints
Uanis(C303) \\sim Ueq: with sigma of 0.001 and sigma for terminal atoms of 0.002
3.a Ternary CH refined with riding coordinates:
 C26(H26), C59(H59), C29(H29), C56(H56)
3.b Secondary CH2 refined with riding coordinates:
 C302(H30D,H30E), C304(H30F,H30G), C300(H30H,H30I), C303(H30J,H30K), C105(H10A,
 H10B), C100(H10C,H10D), C104(H10E,H10F), C205(H20A,H20B), C200(H20C,H20D),
 C201(H20E,H20F), C101(H10G,H10H), C204(H20G,H20H), C103(H10I,H10J), C305(H30L,
 H30M), C203(H20I,H20J), C102(H10K,H10L), C301(H30N,H30O), C202(H20K,H20L)
3.c Aromatic/amide H refined with riding coordinates:
 C21(H21), C15(H15), C14(H14), C12(H12), C51(H51), C19(H19), C72(H72),
 C82(H82), C42(H42), C84(H84), C45(H45), C49(H49), C44(H44), C74(H74)
3.d Idealised Me refined as rotating group:
 C25(H25A,H25B,H25C), C55(H55A,H55B,H55C), C78(H78A,H78B,H78C), C28(H28A,H28B,
 H28C), C23(H23A,H23B,H23C), C31(H31A,H31B,H31C), C53(H53A,H53B,H53C), C86(H86A,
 H86B,H86C), C16(H16A,H16B,H16C), C24(H24A,H24B,H24C), C88(H88A,H88B,H88C),
 C61(H61A,H61B,H61C), C87(H87A,H87B,H87C), C76(H76A,H76B,H76C), C54(H54A,H54B,
 H54C), C27(H27A,H27B,H27C), C30(H30A,H30B,H30C), C58(H58A,H58B,H58C), C60(H60A,
 H60B,H60C), C77(H77A,H77B,H77C), C46(H46A,H46B,H46C), C57(H57A,H57B,H57C)
;
_olex2_submission_special_instructions 'No special instructions were received'

loop_
_space_group_symop_operation_xyz
'x, y, z'
'-x, -y, -z'

loop_
_atom_site_label
_atom_site_type_symbol
_atom_site_fract_x
_atom_site_fract_y
_atom_site_fract_z
_atom_site_U_iso_or_equiv
_atom_site_adp_type
_atom_site_occupancy
_atom_site_site_symmetry_order
_atom_site_calc_flag
_atom_site_refinement_flags_posn
_atom_site_refinement_flags_adp
_atom_site_refinement_flags_occupancy
_atom_site_disorder_assembly
_atom_site_disorder_group
La1 La 0.23206(6) 0.22199(4) 0.16845(4) 0.0312(2) Uani 1 1 d . . . . .
K1 K 0.1892(2) 0.28638(15) 0.66730(14) 0.0397(7) Uani 1 1 d . . . . .
P1 P 0.3477(2) 0.09345(17) 0.16879(16) 0.0311(8) Uani 1 1 d . . . . .
P80 P 0.2836(2) 0.30521(18) 0.32038(17) 0.0364(8) Uani 1 1 d . . . . .
P2 P 0.0960(3) 0.33401(19) 0.14999(19) 0.0394(9) Uani 1 1 d . . . . .
P70 P 0.4082(2) 0.33233(19) 0.26890(17) 0.0360(8) Uani 1 1 d . . . . .
N1 N 0.1332(6) 0.0935(5) 0.1652(5) 0.023(2) Uani 1 1 d . . . . .
O300 O 0.2486(6) 0.2856(5) 0.5383(4) 0.044(2) Uani 1 1 d . . . . .
O201 O -0.0138(7) 0.2479(5) 0.6762(5) 0.056(3) Uani 1 1 d . . . . .
O301 O 0.1799(7) 0.1446(5) 0.5657(4) 0.050(2) Uani 1 1 d . . . . .
O100 O 0.3679(7) 0.3830(6) 0.7605(4) 0.051(3) Uani 1 1 d . . . . .
N2 N 0.2358(7) 0.2702(5) 0.0619(5) 0.032(2) Uani 1 1 d . . . . .
O200 O 0.0819(7) 0.4000(5) 0.6759(5) 0.049(2) Uani 1 1 d . . . . .
C17 C 0.0374(8) 0.0943(6) 0.1778(6) 0.027(3) Uani 1 1 d . . . . .
O101 O 0.2621(8) 0.2492(6) 0.7883(5) 0.058(3) Uani 1 1 d . . . . .
C10 C 0.1473(9) 0.0216(6) 0.1557(6) 0.030(3) Uani 1 1 d . . . . .
C18 C -0.0414(9) 0.0940(6) 0.1233(5) 0.030(3) Uani 1 1 d . . . . .
C48 C 0.2909(9) 0.1694(6) -0.0168(6) 0.032(3) Uani 1 1 d . . . . .
C22 C 0.0125(8) 0.0951(6) 0.2454(6) 0.029(3) Uani 1 1 d . . . . .
C47 C 0.3089(8) 0.2463(6) 0.0270(5) 0.025(3) Uani 1 1 d . . . . .
N100 N 0.2828(9) 0.4356(5) 0.6459(5) 0.047(3) Uani 1 1 d . . . . .
C11 C 0.2438(9) 0.0108(6) 0.1581(6) 0.031(3) Uani 1 1 d . . . . .
C13 C 0.1729(9) -0.1308(7) 0.1342(7) 0.038(3) Uani 1 1 d . . . . .
C21 C -0.0814(8) 0.0918(6) 0.2558(6) 0.029(3) Uani 1 1 d . . . . .
H21 H -0.094471 0.093134 0.301791 0.035 Uiso 1 1 calc R . . . .
C15 C 0.0653(9) -0.0474(7) 0.1417(6) 0.034(3) Uani 1 1 d . . . . .
H15 H -0.000295 -0.042993 0.139069 0.041 Uiso 1 1 calc R . . . .
C14 C 0.0789(9) -0.1200(6) 0.1318(6) 0.033(3) Uani 1 1 d . . . . .
H14 H 0.022561 -0.163334 0.123215 0.040 Uiso 1 1 calc R . . . .
C12 C 0.2525(9) -0.0640(6) 0.1474(6) 0.036(3) Uani 1 1 d . . . . .
H12 H 0.317401 -0.069880 0.149372 0.043 Uiso 1 1 calc R . . . .
N101 N 0.0893(9) 0.1328(6) 0.6888(6) 0.048(3) Uani 1 1 d . . . . .
C81 C 0.1497(9) 0.3696(7) 0.3815(6) 0.038(3) Uani 1 1 d . . . . .
C52 C 0.3986(9) 0.3000(7) 0.0358(6) 0.034(3) Uani 1 1 d . . . . .
C51 C 0.4739(9) 0.2774(7) 0.0018(6) 0.036(3) Uani 1 1 d . . . . .
H51 H 0.535742 0.314957 0.007948 0.044 Uiso 1 1 calc R . . . .
C71 C 0.5887(9) 0.3033(6) 0.2574(6) 0.034(3) Uani 1 1 d . . . . .
C19 C -0.1350(9) 0.0890(6) 0.1371(7) 0.034(3) Uani 1 1 d . . . . .
H19 H -0.185288 0.087263 0.099775 0.041 Uiso 1 1 calc R . . . .
C25 C 0.0925(8) 0.0959(6) 0.3028(6) 0.033(3) Uani 1 1 d . . . . .
H25A H 0.113150 0.049049 0.287769 0.049 Uiso 1 1 calc GR . . . .
H25B H 0.067004 0.097754 0.346675 0.049 Uiso 1 1 calc GR . . . .
H25C H 0.149639 0.141250 0.311454 0.049 Uiso 1 1 calc GR . . . .
C55 C 0.4180(9) 0.3855(6) 0.0756(7) 0.040(3) Uani 1 1 d . . . . .
H55A H 0.372165 0.406356 0.050881 0.060 Uiso 1 1 calc GR . . . .
H55B H 0.486709 0.413744 0.076984 0.060 Uiso 1 1 calc GR . . . .
H55C H 0.407508 0.391256 0.124329 0.060 Uiso 1 1 calc GR . . . .
C72 C 0.6756(9) 0.2862(7) 0.2755(7) 0.040(3) Uani 1 1 d . . . . .
H72 H 0.717534 0.280136 0.242013 0.048 Uiso 1 1 calc R . . . .
C78 C 0.4927(9) 0.3203(8) 0.4332(6) 0.047(4) Uani 1 1 d . . . . .
H78A H 0.489996 0.373697 0.444989 0.071 Uiso 1 1 calc GR . . . .
H78B H 0.524601 0.311487 0.475749 0.071 Uiso 1 1 calc GR . . . .
H78C H 0.425007 0.285073 0.416256 0.071 Uiso 1 1 calc GR . . . .
C80 C 0.2479(10) 0.3896(8) 0.3688(7) 0.044(3) Uani 1 1 d . . . . .
C28 C 0.5109(8) 0.1188(7) 0.1053(6) 0.037(3) Uani 1 1 d . . . . .
H28A H 0.487334 0.157501 0.088910 0.056 Uiso 1 1 calc GR . . . .
H28B H 0.551476 0.098048 0.073250 0.056 Uiso 1 1 calc GR . . . .
H28C H 0.551002 0.142800 0.153684 0.056 Uiso 1 1 calc GR . . . .
C82 C 0.1089(9) 0.4261(7) 0.4178(7) 0.043(3) Uani 1 1 d . . . . .
H82 H 0.042438 0.411369 0.424522 0.051 Uiso 1 1 calc R . . . .
C83 C 0.1650(10) 0.5034(8) 0.4439(7) 0.046(3) Uani 1 1 d . . . . .
C23 C -0.0180(9) 0.0951(7) 0.0505(6) 0.041(3) Uani 1 1 d . . . . .
H23A H 0.028802 0.144997 0.055108 0.062 Uiso 1 1 calc GR . . . .
H23B H -0.079499 0.087180 0.017138 0.062 Uiso 1 1 calc GR . . . .
H23C H 0.011801 0.053840 0.032646 0.062 Uiso 1 1 calc GR . . . .
C42 C 0.0485(9) 0.3719(7) 0.0226(7) 0.039(3) Uani 1 1 d . . . . .
H42 H 0.004137 0.395407 0.045708 0.046 Uiso 1 1 calc R . . . .
C26 C 0.4219(8) 0.0537(6) 0.1051(6) 0.031(3) Uani 1 1 d . . . . .
H26 H 0.448185 0.016018 0.123258 0.037 Uiso 1 1 calc R . . . .
C31 C 0.4790(9) 0.0500(7) 0.2653(7) 0.044(3) Uani 1 1 d . . . . .
H31A H 0.429828 0.000487 0.258580 0.066 Uiso 1 1 calc GR . . . .
H31B H 0.521332 0.067463 0.312903 0.066 Uiso 1 1 calc GR . . . .
H31C H 0.520159 0.043765 0.229235 0.066 Uiso 1 1 calc GR . . . .
C40 C 0.1747(9) 0.3032(6) 0.0289(6) 0.032(3) Uani 1 1 d . . . . .
C70 C 0.5204(9) 0.3111(7) 0.3054(6) 0.036(3) Uani 1 1 d . . . . .
C84 C 0.2623(10) 0.5230(8) 0.4319(8) 0.051(4) Uani 1 1 d . . . . .
H84 H 0.300559 0.575729 0.448409 0.061 Uiso 1 1 calc R . . . .
C75 C 0.5535(9) 0.3057(7) 0.3740(6) 0.036(3) Uani 1 1 d . . . . .
C45 C 0.1796(9) 0.3048(7) -0.0438(6) 0.035(3) Uani 1 1 d . . . . .
H45 H 0.223300 0.282083 -0.068375 0.042 Uiso 1 1 calc R . . . .
C49 C 0.3664(10) 0.1510(7) -0.0494(6) 0.039(3) Uani 1 1 d . . . . .
H49 H 0.353536 0.099984 -0.080094 0.046 Uiso 1 1 calc R . . . .
C302 C 0.2641(11) 0.2181(7) 0.4996(8) 0.058(4) Uani 1 1 d . . . . .
H30D H 0.328662 0.214430 0.521639 0.069 Uiso 1 1 calc R . . . .
H30E H 0.267660 0.219744 0.450502 0.069 Uiso 1 1 calc R . . . .
C53 C 0.1903(9) 0.1148(7) -0.0320(7) 0.046(4) Uani 1 1 d . . . . .
H53A H 0.183689 0.091038 0.006287 0.069 Uiso 1 1 calc GR . . . .
H53B H 0.180093 0.074586 -0.077389 0.069 Uiso 1 1 calc GR . . . .
H53C H 0.140410 0.142429 -0.035013 0.069 Uiso 1 1 calc GR . . . .
C73 C 0.7031(9) 0.2777(7) 0.3423(7) 0.043(3) Uani 1 1 d . . . . .
C86 C 0.0853(9) 0.2860(7) 0.3616(8) 0.048(4) Uani 1 1 d . . . . .
H86A H 0.064910 0.264768 0.309598 0.072 Uiso 1 1 calc GR . . . .
H86B H 0.026180 0.283955 0.382674 0.072 Uiso 1 1 calc GR . . . .
H86C H 0.123616 0.255578 0.379636 0.072 Uiso 1 1 calc GR . . . .
C16 C 0.1897(10) -0.2077(6) 0.1254(7) 0.045(3) Uani 1 1 d . . . . .
H16A H 0.234208 -0.205918 0.168183 0.068 Uiso 1 1 calc GR . . . .
H16B H 0.219879 -0.221068 0.083881 0.068 Uiso 1 1 calc GR . . . .
H16C H 0.125882 -0.246648 0.118406 0.068 Uiso 1 1 calc GR . . . .
C85 C 0.3050(10) 0.4689(8) 0.3969(7) 0.045(3) Uani 1 1 d . . . . .
C50 C 0.4599(10) 0.2024(7) -0.0400(6) 0.041(3) Uani 1 1 d . . . . .
C41 C 0.1070(9) 0.3377(7) 0.0611(7) 0.041(3) Uani 1 1 d . . . . .
C304 C 0.1100(11) 0.0758(8) 0.5637(8) 0.059(4) Uani 1 1 d . . . . .
H30F H 0.126361 0.031109 0.533887 0.070 Uiso 1 1 calc R . . . .
H30G H 0.042781 0.075038 0.541909 0.070 Uiso 1 1 calc R . . . .
C20 C -0.1616(9) 0.0864(7) 0.2014(7) 0.037(3) Uani 1 1 d . . . . .
C24 C -0.2668(9) 0.0743(9) 0.2114(7) 0.057(4) Uani 1 1 d . . . . .
H24A H -0.271141 0.066634 0.257984 0.085 Uiso 1 1 calc GR . . . .
H24B H -0.310207 0.028706 0.173743 0.085 Uiso 1 1 calc GR . . . .
H24C H -0.287865 0.119630 0.208960 0.085 Uiso 1 1 calc GR . . . .
C88 C 0.4099(9) 0.4951(8) 0.3908(8) 0.054(4) Uani 1 1 d . . . . .
H88A H 0.449270 0.469502 0.415163 0.081 Uiso 1 1 calc GR . . . .
H88B H 0.435946 0.551029 0.412917 0.081 Uiso 1 1 calc GR . . . .
H88C H 0.414238 0.482098 0.340425 0.081 Uiso 1 1 calc GR . . . .
C61 C 0.1168(11) 0.4976(8) 0.1984(8) 0.062(4) Uani 1 1 d . . . . .
H61A H 0.120062 0.502549 0.150798 0.092 Uiso 1 1 calc GR . . . .
H61B H 0.154238 0.546554 0.234492 0.092 Uiso 1 1 calc GR . . . .
H61C H 0.047238 0.484225 0.203455 0.092 Uiso 1 1 calc GR . . . .
C87 C 0.1223(11) 0.5639(7) 0.4856(8) 0.062(5) Uani 1 1 d . . . . .
H87A H 0.050755 0.550133 0.466585 0.093 Uiso 1 1 calc GR . . . .
H87B H 0.155271 0.614354 0.481115 0.093 Uiso 1 1 calc GR . . . .
H87C H 0.133423 0.566211 0.535935 0.093 Uiso 1 1 calc GR . . . .
C44 C 0.1203(9) 0.3395(7) -0.0768(7) 0.043(3) Uani 1 1 d . . . . .
H44 H 0.126251 0.340764 -0.123621 0.052 Uiso 1 1 calc R . . . .
C76 C 0.5658(10) 0.3159(7) 0.1860(6) 0.043(3) Uani 1 1 d . . . . .
H76A H 0.620123 0.310511 0.160883 0.065 Uiso 1 1 calc GR . . . .
H76B H 0.558846 0.367803 0.193006 0.065 Uiso 1 1 calc GR . . . .
H76C H 0.503625 0.277628 0.157764 0.065 Uiso 1 1 calc GR . . . .
C54 C 0.5367(10) 0.1766(8) -0.0758(8) 0.055(4) Uani 1 1 d . . . . .
H54A H 0.589203 0.221652 -0.075939 0.083 Uiso 1 1 calc GR . . . .
H54B H 0.506244 0.144625 -0.125036 0.083 Uiso 1 1 calc GR . . . .
H54C H 0.565522 0.146398 -0.050194 0.083 Uiso 1 1 calc GR . . . .
C43 C 0.0528(10) 0.3726(6) -0.0457(7) 0.041(3) Uani 1 1 d . . . . .
C74 C 0.6389(9) 0.2882(7) 0.3905(7) 0.043(3) Uani 1 1 d . . . . .
H74 H 0.656357 0.282820 0.436293 0.052 Uiso 1 1 calc R . . . .
C27 C 0.3579(9) 0.0107(6) 0.0318(7) 0.041(3) Uani 1 1 d . . . . .
H27A H 0.316269 -0.039334 0.032058 0.062 Uiso 1 1 calc GR . . . .
H27B H 0.400529 0.002543 -0.002992 0.062 Uiso 1 1 calc GR . . . .
H27C H 0.315263 0.040863 0.018679 0.062 Uiso 1 1 calc GR . . . .
C59 C 0.1626(10) 0.4331(7) 0.2088(7) 0.044(3) Uani 1 1 d . . . . .
H59 H 0.160767 0.432144 0.258699 0.053 Uiso 1 1 calc R . . . .
C300 C 0.2918(12) 0.4226(9) 0.5703(7) 0.060(4) Uani 1 1 d . . . . .
H30H H 0.227239 0.419323 0.542014 0.072 Uiso 1 1 calc R . . . .
H30I H 0.341888 0.468036 0.566914 0.072 Uiso 1 1 calc R . . . .
C30 C 0.3625(10) 0.1236(7) 0.3145(6) 0.046(3) Uani 1 1 d . . . . .
H30A H 0.329556 0.162369 0.308809 0.069 Uiso 1 1 calc GR . . . .
H30B H 0.405812 0.141711 0.361838 0.069 Uiso 1 1 calc GR . . . .
H30C H 0.312197 0.075116 0.309408 0.069 Uiso 1 1 calc GR . . . .
C29 C 0.4248(9) 0.1102(7) 0.2574(7) 0.038(3) Uani 1 1 d . . . . .
H29 H 0.478025 0.160014 0.267430 0.046 Uiso 1 1 calc R . . . .
C58 C -0.1086(9) 0.2626(7) 0.0935(9) 0.056(4) Uani 1 1 d . . . . .
H58A H -0.100894 0.269172 0.047000 0.084 Uiso 1 1 calc GR . . . .
H58B H -0.176951 0.259854 0.099442 0.084 Uiso 1 1 calc GR . . . .
H58C H -0.094578 0.214798 0.096389 0.084 Uiso 1 1 calc GR . . . .
C303 C 0.1871(11) 0.1512(9) 0.4964(8) 0.060(4) Uani 1 1 d . U . . .
H30J H 0.122770 0.153848 0.472824 0.072 Uiso 1 1 calc R . . . .
H30K H 0.200712 0.104730 0.467385 0.072 Uiso 1 1 calc R . . . .
C105 C 0.1275(13) 0.1345(9) 0.7617(8) 0.064(4) Uani 1 1 d . . . . .
H10A H 0.111493 0.081041 0.764114 0.077 Uiso 1 1 calc R . . . .
H10B H 0.092777 0.162846 0.794625 0.077 Uiso 1 1 calc R . . . .
C100 C 0.3857(11) 0.4693(8) 0.6918(7) 0.063(5) Uani 1 1 d . . . . .
H10C H 0.431128 0.444545 0.666996 0.076 Uiso 1 1 calc R . . . .
H10D H 0.408486 0.524890 0.696520 0.076 Uiso 1 1 calc R . . . .
C104 C 0.2374(13) 0.1716(9) 0.7866(8) 0.067(5) Uani 1 1 d . . . . .
H10E H 0.258503 0.168204 0.834881 0.080 Uiso 1 1 calc R . . . .
H10F H 0.272982 0.143773 0.754105 0.080 Uiso 1 1 calc R . . . .
C205 C -0.0188(12) 0.1202(9) 0.6791(10) 0.071(5) Uani 1 1 d . . . . .
H20A H -0.048511 0.099421 0.627470 0.085 Uiso 1 1 calc R . . . .
H20B H -0.047345 0.080974 0.701714 0.085 Uiso 1 1 calc R . . . .
C60 C 0.2707(10) 0.4543(7) 0.2041(7) 0.049(4) Uani 1 1 d . . . . .
H60A H 0.301253 0.417151 0.217351 0.074 Uiso 1 1 calc GR . . . .
H60B H 0.304921 0.506110 0.236687 0.074 Uiso 1 1 calc GR . . . .
H60C H 0.276287 0.453417 0.155210 0.074 Uiso 1 1 calc GR . . . .
C200 C 0.2265(12) 0.4911(8) 0.6664(9) 0.067(5) Uani 1 1 d . . . . .
H20C H 0.244940 0.514693 0.718818 0.081 Uiso 1 1 calc R . . . .
H20D H 0.247420 0.532824 0.644784 0.081 Uiso 1 1 calc R . . . .
C56 C -0.0364(10) 0.3307(8) 0.1523(8) 0.050(4) Uani 1 1 d . . . . .
H56 H -0.046442 0.379050 0.144538 0.059 Uiso 1 1 calc R . . . .
C77 C 0.7973(11) 0.2570(9) 0.3589(7) 0.065(5) Uani 1 1 d . . . . .
H77A H 0.806312 0.221462 0.315964 0.097 Uiso 1 1 calc GR . . . .
H77B H 0.793182 0.232230 0.396563 0.097 Uiso 1 1 calc GR . . . .
H77C H 0.853895 0.303867 0.374926 0.097 Uiso 1 1 calc GR . . . .
C46 C -0.0111(10) 0.4093(7) -0.0835(7) 0.051(4) Uani 1 1 d . . . . .
H46A H -0.052280 0.429964 -0.051972 0.077 Uiso 1 1 calc GR . . . .
H46B H -0.053993 0.370629 -0.126770 0.077 Uiso 1 1 calc GR . . . .
H46C H 0.031523 0.451289 -0.096367 0.077 Uiso 1 1 calc GR . . . .
C201 C 0.1197(12) 0.4600(9) 0.6463(9) 0.065(5) Uani 1 1 d . . . . .
H20E H 0.089299 0.502017 0.662408 0.079 Uiso 1 1 calc R . . . .
H20F H 0.100059 0.439714 0.593705 0.079 Uiso 1 1 calc R . . . .
C101 C 0.3945(12) 0.4604(8) 0.7643(8) 0.063(4) Uani 1 1 d . . . . .
H10G H 0.463843 0.485746 0.791061 0.076 Uiso 1 1 calc R . . . .
H10H H 0.350691 0.486028 0.790293 0.076 Uiso 1 1 calc R . . . .
C204 C -0.0460(13) 0.1900(9) 0.7092(9) 0.071(5) Uani 1 1 d . . . . .
H20G H -0.119161 0.176804 0.703822 0.085 Uiso 1 1 calc R . . . .
H20H H -0.016272 0.210816 0.760762 0.085 Uiso 1 1 calc R . . . .
C103 C 0.3629(12) 0.2896(9) 0.8227(8) 0.066(5) Uani 1 1 d . . . . .
H10I H 0.407899 0.268078 0.794705 0.079 Uiso 1 1 calc R . . . .
H10J H 0.375835 0.283112 0.870606 0.079 Uiso 1 1 calc R . . . .
C305 C 0.1106(13) 0.0698(9) 0.6368(8) 0.073(5) Uani 1 1 d . . . . .
H30L H 0.061015 0.020806 0.633336 0.087 Uiso 1 1 calc R . . . .
H30M H 0.176740 0.066307 0.655919 0.087 Uiso 1 1 calc R . . . .
C203 C -0.0520(12) 0.3087(9) 0.6951(9) 0.064(4) Uani 1 1 d . . . . .
H20I H -0.030092 0.334132 0.747141 0.077 Uiso 1 1 calc R . . . .
H20J H -0.125523 0.289102 0.684280 0.077 Uiso 1 1 calc R . . . .
C57 C -0.0592(12) 0.3283(10) 0.2235(9) 0.076(5) Uani 1 1 d . . . . .
H57A H -0.056497 0.278930 0.230277 0.113 Uiso 1 1 calc GR . . . .
H57B H -0.125859 0.333735 0.225642 0.113 Uiso 1 1 calc GR . . . .
H57C H -0.010083 0.370560 0.261220 0.113 Uiso 1 1 calc GR . . . .
C102 C 0.3828(13) 0.3719(10) 0.8295(8) 0.075(5) Uani 1 1 d . . . . .
H10K H 0.337890 0.393375 0.857731 0.090 Uiso 1 1 calc R . . . .
H10L H 0.452198 0.399720 0.855138 0.090 Uiso 1 1 calc R . . . .
C301 C 0.3200(11) 0.3533(8) 0.5378(8) 0.058(4) Uani 1 1 d . . . . .
H30N H 0.325893 0.350484 0.488102 0.070 Uiso 1 1 calc R . . . .
H30O H 0.385707 0.356644 0.564453 0.070 Uiso 1 1 calc R . . . .
C202 C -0.0201(11) 0.3671(9) 0.6569(9) 0.067(5) Uani 1 1 d . . . . .
H20K H -0.039866 0.341802 0.604784 0.080 Uiso 1 1 calc R . . . .
H20L H -0.053694 0.407735 0.669394 0.080 Uiso 1 1 calc R . . . .

loop_
_atom_site_aniso_label
_atom_site_aniso_U_11
_atom_site_aniso_U_22
_atom_site_aniso_U_33
_atom_site_aniso_U_23
_atom_site_aniso_U_13
_atom_site_aniso_U_12
La1 0.0432(5) 0.0260(4) 0.0240(4) 0.0091(3) 0.0045(3) 0.0088(3)
K1 0.0549(19) 0.0390(16) 0.0239(14) 0.0117(13) 0.0080(13) 0.0091(14)
P1 0.042(2) 0.0277(17) 0.0252(16) 0.0104(14) 0.0086(14) 0.0094(15)
P80 0.040(2) 0.0341(18) 0.0297(17) 0.0031(15) 0.0090(15) 0.0072(15)
P2 0.054(2) 0.0378(19) 0.038(2) 0.0189(16) 0.0170(17) 0.0227(17)
P70 0.042(2) 0.0379(19) 0.0244(17) 0.0074(15) 0.0067(15) 0.0078(16)
N1 0.027(5) 0.024(5) 0.025(5) 0.014(4) 0.004(4) 0.010(4)
O300 0.063(6) 0.038(5) 0.020(4) 0.009(4) 0.006(4) 0.001(4)
O201 0.079(7) 0.047(6) 0.057(7) 0.029(5) 0.027(5) 0.026(5)
O301 0.077(7) 0.045(5) 0.020(4) 0.015(4) 0.013(4) -0.003(5)
O100 0.060(6) 0.065(7) 0.015(4) 0.006(5) -0.006(4) 0.010(5)
N2 0.051(6) 0.025(5) 0.024(5) 0.017(4) 0.004(5) 0.011(5)
O200 0.051(6) 0.054(6) 0.047(6) 0.024(5) 0.014(5) 0.015(5)
C17 0.038(7) 0.030(6) 0.014(5) 0.014(5) 0.003(5) 0.002(5)
O101 0.077(7) 0.066(7) 0.030(5) 0.019(5) 0.002(5) 0.020(6)
C10 0.051(8) 0.023(6) 0.013(5) 0.005(5) -0.002(5) 0.007(6)
C18 0.061(8) 0.016(6) 0.011(5) 0.002(5) -0.004(5) 0.015(6)
C48 0.040(7) 0.033(7) 0.029(7) 0.019(6) 0.004(6) 0.016(6)
C22 0.039(7) 0.021(6) 0.020(6) -0.002(5) 0.011(5) 0.001(5)
C47 0.028(6) 0.036(7) 0.014(5) 0.006(5) 0.001(5) 0.016(6)
N100 0.084(9) 0.019(5) 0.024(6) -0.006(5) 0.013(6) 0.001(5)
C11 0.051(8) 0.029(6) 0.019(6) 0.007(5) 0.014(6) 0.020(6)
C13 0.051(8) 0.028(7) 0.033(7) 0.010(6) 0.005(6) 0.012(6)
C21 0.039(7) 0.031(7) 0.019(6) 0.005(5) 0.012(5) 0.011(5)
C15 0.052(8) 0.034(7) 0.018(6) 0.012(5) 0.008(6) 0.013(6)
C14 0.050(8) 0.020(6) 0.022(6) 0.004(5) 0.001(6) 0.002(6)
C12 0.049(8) 0.027(6) 0.035(7) 0.015(6) 0.012(6) 0.007(6)
N101 0.064(8) 0.034(6) 0.039(7) 0.016(5) 0.007(6) -0.001(6)
C81 0.047(8) 0.039(7) 0.027(7) 0.001(6) 0.007(6) 0.021(6)
C52 0.047(8) 0.042(7) 0.022(6) 0.019(6) 0.007(6) 0.016(6)
C51 0.031(7) 0.050(8) 0.034(7) 0.029(6) 0.009(6) 0.004(6)
C71 0.052(8) 0.013(6) 0.030(7) -0.008(5) 0.012(6) 0.008(5)
C19 0.028(7) 0.033(7) 0.042(8) 0.011(6) 0.004(6) 0.013(6)
C25 0.048(8) 0.027(6) 0.026(6) 0.012(5) 0.007(6) 0.012(6)
C55 0.053(8) 0.025(6) 0.033(7) 0.005(6) 0.012(6) -0.002(6)
C72 0.038(8) 0.039(7) 0.029(7) 0.005(6) -0.003(6) 0.001(6)
C78 0.050(8) 0.068(10) 0.020(6) 0.011(6) 0.004(6) 0.015(7)
C80 0.053(9) 0.059(9) 0.028(7) 0.014(7) 0.005(6) 0.032(7)
C28 0.040(8) 0.041(7) 0.026(7) 0.010(6) 0.006(6) 0.003(6)
C82 0.033(7) 0.043(8) 0.048(8) 0.013(7) 0.006(6) 0.007(6)
C83 0.062(9) 0.049(9) 0.026(7) 0.015(6) 0.008(6) 0.010(7)
C23 0.050(8) 0.029(7) 0.028(7) -0.002(6) -0.004(6) 0.000(6)
C42 0.049(8) 0.030(7) 0.037(7) 0.010(6) 0.013(6) 0.010(6)
C26 0.053(8) 0.016(6) 0.017(6) 0.003(5) -0.002(5) 0.007(5)
C31 0.050(8) 0.058(9) 0.033(7) 0.028(7) 0.002(6) 0.018(7)
C40 0.043(7) 0.021(6) 0.037(7) 0.015(5) 0.005(6) 0.013(5)
C70 0.054(8) 0.035(7) 0.018(6) 0.008(5) 0.009(6) 0.011(6)
C84 0.055(9) 0.044(8) 0.059(10) 0.023(7) 0.021(8) 0.009(7)
C75 0.053(8) 0.029(7) 0.021(6) 0.005(5) 0.009(6) 0.006(6)
C45 0.048(8) 0.036(7) 0.024(6) 0.016(6) 0.004(6) 0.013(6)
C49 0.075(10) 0.027(7) 0.017(6) 0.002(5) 0.005(6) 0.028(7)
C302 0.092(12) 0.043(9) 0.038(8) 0.015(7) 0.025(8) 0.010(8)
C53 0.062(9) 0.045(8) 0.031(7) 0.012(6) 0.004(7) 0.017(7)
C73 0.042(8) 0.041(8) 0.042(8) 0.012(7) 0.007(6) 0.009(6)
C86 0.040(8) 0.033(7) 0.063(10) 0.006(7) 0.016(7) 0.003(6)
C16 0.058(9) 0.030(7) 0.054(9) 0.030(7) 0.017(7) 0.003(6)
C85 0.057(9) 0.042(8) 0.027(7) 0.002(6) 0.005(6) 0.005(7)
C50 0.071(10) 0.032(7) 0.023(6) 0.010(6) 0.003(6) 0.023(7)
C41 0.043(8) 0.029(7) 0.052(9) 0.014(6) 0.004(7) 0.014(6)
C304 0.078(11) 0.051(9) 0.040(9) 0.022(7) 0.006(8) 0.002(8)
C20 0.047(8) 0.027(7) 0.037(7) 0.013(6) 0.007(6) 0.011(6)
C24 0.040(8) 0.089(12) 0.037(8) 0.008(8) 0.014(6) 0.021(8)
C88 0.044(8) 0.045(8) 0.049(9) -0.009(7) 0.017(7) -0.007(7)
C61 0.092(12) 0.046(9) 0.061(10) 0.020(8) 0.021(9) 0.041(9)
C87 0.078(11) 0.033(8) 0.061(10) -0.007(8) 0.020(8) 0.011(8)
C44 0.060(9) 0.032(7) 0.035(7) 0.016(6) -0.006(7) 0.011(7)
C76 0.068(9) 0.043(8) 0.028(7) 0.022(6) 0.013(6) 0.020(7)
C54 0.065(10) 0.070(10) 0.045(9) 0.024(8) 0.029(8) 0.028(8)
C43 0.056(9) 0.021(6) 0.044(8) 0.009(6) 0.005(7) 0.016(6)
C74 0.049(8) 0.046(8) 0.034(7) 0.013(6) 0.005(6) 0.012(7)
C27 0.055(8) 0.021(6) 0.035(7) -0.002(6) 0.003(6) 0.004(6)
C59 0.062(9) 0.046(8) 0.029(7) 0.013(6) 0.002(6) 0.027(7)
C300 0.077(11) 0.082(12) 0.031(8) 0.037(8) 0.019(7) 0.017(9)
C30 0.066(9) 0.045(8) 0.024(7) 0.011(6) 0.005(6) 0.012(7)
C29 0.035(7) 0.043(8) 0.038(7) 0.015(6) 0.012(6) 0.008(6)
C58 0.043(8) 0.045(8) 0.086(12) 0.033(8) 0.016(8) 0.008(7)
C303 0.061(4) 0.060(4) 0.060(4) 0.0184(16) 0.0123(13) 0.0173(15)
C105 0.105(14) 0.059(10) 0.034(8) 0.024(8) 0.026(9) 0.017(9)
C100 0.082(11) 0.047(9) 0.036(8) -0.002(7) 0.025(8) -0.016(8)
C104 0.109(14) 0.069(11) 0.028(8) 0.027(8) 0.017(9) 0.021(10)
C205 0.073(12) 0.073(12) 0.074(12) 0.041(10) 0.019(9) 0.011(9)
C60 0.073(10) 0.033(7) 0.041(8) 0.016(6) 0.010(7) 0.010(7)
C200 0.088(13) 0.039(9) 0.065(11) 0.017(8) 0.022(9) -0.004(8)
C56 0.050(9) 0.059(9) 0.053(9) 0.025(8) 0.019(7) 0.026(7)
C77 0.073(11) 0.090(12) 0.033(8) 0.010(8) -0.006(7) 0.044(10)
C46 0.072(10) 0.030(7) 0.049(9) 0.012(7) -0.010(7) 0.021(7)
C201 0.093(13) 0.051(9) 0.068(11) 0.038(9) 0.016(10) 0.030(9)
C101 0.085(12) 0.039(9) 0.044(9) 0.000(8) 0.005(8) -0.003(8)
C204 0.102(14) 0.073(11) 0.056(10) 0.050(9) 0.029(10) 0.020(10)
C103 0.085(13) 0.074(12) 0.042(9) 0.022(9) 0.009(9) 0.025(10)
C305 0.110(14) 0.068(11) 0.037(9) 0.016(8) 0.010(9) 0.022(10)
C203 0.076(11) 0.067(11) 0.053(10) 0.025(9) 0.028(9) 0.013(9)
C57 0.071(11) 0.106(14) 0.061(11) 0.031(10) 0.026(9) 0.032(10)
C102 0.113(14) 0.075(12) 0.029(8) 0.008(8) -0.013(9) 0.035(11)
C301 0.068(11) 0.062(10) 0.047(9) 0.020(8) 0.015(8) 0.015(9)
C202 0.067(11) 0.066(11) 0.070(11) 0.026(9) 0.016(9) 0.016(9)

loop_
_atom_type_symbol
_atom_type_description
_atom_type_scat_dispersion_real
_atom_type_scat_dispersion_imag
_atom_type_scat_source
C C 0.0033 0.0016 'International Tables Vol C Tables 4.2.6.8 and 6.1.1.4'
H H 0.0000 0.0000 'International Tables Vol C Tables 4.2.6.8 and 6.1.1.4'
K K 0.2009 0.2494 'International Tables Vol C Tables 4.2.6.8 and 6.1.1.4'
La La -0.2871 2.4523 'International Tables Vol C Tables 4.2.6.8 and 6.1.1.4'
N N 0.0061 0.0033 'International Tables Vol C Tables 4.2.6.8 and 6.1.1.4'
O O 0.0106 0.0060 'International Tables Vol C Tables 4.2.6.8 and 6.1.1.4'
P P 0.1023 0.0942 'International Tables Vol C Tables 4.2.6.8 and 6.1.1.4'

loop_
_geom_angle_atom_site_label_1
_geom_angle_atom_site_label_2
_geom_angle_atom_site_label_3
_geom_angle
_geom_angle_site_symmetry_1
_geom_angle_site_symmetry_3
_geom_angle_publ_flag
P1 La1 P2 172.48(8) . . ?
P80 La1 P1 99.01(10) . . ?
P80 La1 P2 87.59(10) . . ?
P80 La1 P70 43.62(10) . . ?
P70 La1 P1 86.45(12) . . ?
P70 La1 P2 100.87(12) . . ?
N1 La1 P1 62.6(2) . . ?
N1 La1 P80 102.5(2) . . ?
N1 La1 P2 112.6(2) . . ?
N1 La1 P70 131.6(2) . . ?
N1 La1 N2 124.3(3) . . ?
N2 La1 P1 114.3(2) . . ?
N2 La1 P80 130.8(2) . . ?
N2 La1 P2 62.8(2) . . ?
N2 La1 P70 101.5(2) . . ?
O300 K1 O201 121.7(3) . . ?
O300 K1 O301 59.7(3) . . ?
O300 K1 O100 98.5(3) . . ?
O300 K1 O200 99.1(3) . . ?
O300 K1 O101 134.4(3) . . ?
O300 K1 N100 61.5(3) . . ?
O300 K1 N101 118.7(3) . . ?
O201 K1 O301 96.8(3) . . ?
O201 K1 O200 59.7(3) . . ?
O201 K1 N100 119.3(3) . . ?
O201 K1 N101 59.8(3) . . ?
O301 K1 O200 135.6(3) . . ?
O301 K1 N100 120.8(3) . . ?
O301 K1 N101 59.5(3) . . ?
O100 K1 O201 135.2(3) . . ?
O100 K1 O301 122.0(3) . . ?
O100 K1 O200 98.0(3) . . ?
O100 K1 O101 60.0(3) . . ?
O100 K1 N100 61.4(3) . . ?
O100 K1 N101 119.3(3) . . ?
O200 K1 N100 60.2(3) . . ?
O200 K1 N101 118.9(3) . . ?
O101 K1 O201 97.3(3) . . ?
O101 K1 O301 96.1(3) . . ?
O101 K1 O200 122.1(3) . . ?
O101 K1 N100 120.9(3) . . ?
O101 K1 N101 59.7(3) . . ?
N100 K1 N101 179.1(3) . . ?
C11 P1 La1 99.9(4) . . ?
C11 P1 C26 102.9(5) . . ?
C11 P1 C29 104.8(6) . . ?
C26 P1 La1 130.3(4) . . ?
C29 P1 La1 112.6(4) . . ?
C29 P1 C26 103.4(5) . . ?
P70 P80 La1 68.36(13) . . ?
C80 P80 La1 128.8(4) . . ?
C80 P80 P70 114.8(5) . . ?
C41 P2 La1 99.9(4) . . ?
C41 P2 C59 104.6(6) . . ?
C41 P2 C56 103.5(6) . . ?
C59 P2 La1 108.8(4) . . ?
C59 P2 C56 101.5(6) . . ?
C56 P2 La1 135.3(5) . . ?
P80 P70 La1 68.01(14) . . ?
C70 P70 La1 126.6(4) . . ?
C70 P70 P80 114.8(4) . . ?
C17 N1 La1 110.9(6) . . ?
C10 N1 La1 136.8(7) . . ?
C10 N1 C17 112.3(9) . . ?
C302 O300 K1 116.6(8) . . ?
C302 O300 C301 113.6(10) . . ?
C301 O300 K1 116.6(7) . . ?
C204 O201 K1 116.3(9) . . ?
C203 O201 K1 115.7(9) . . ?
C203 O201 C204 114.0(12) . . ?
C304 O301 K1 119.9(8) . . ?
C304 O301 C303 112.8(10) . . ?
C303 O301 K1 113.3(8) . . ?
C101 O100 K1 117.5(8) . . ?
C101 O100 C102 112.4(10) . . ?
C102 O100 K1 114.7(9) . . ?
C47 N2 La1 107.8(7) . . ?
C40 N2 La1 133.0(8) . . ?
C40 N2 C47 118.4(10) . . ?
C201 O200 K1 115.7(8) . . ?
C202 O200 K1 112.7(8) . . ?
C202 O200 C201 114.9(12) . . ?
N1 C17 C18 122.4(10) . . ?
N1 C17 C22 121.6(10) . . ?
C22 C17 C18 116.0(10) . . ?
C104 O101 K1 118.8(8) . . ?
C104 O101 C103 112.0(12) . . ?
C103 O101 K1 116.1(9) . . ?
N1 C10 C11 121.9(10) . . ?
N1 C10 C15 122.2(10) . . ?
C11 C10 C15 116.0(10) . . ?
C17 C18 C23 118.2(11) . . ?
C19 C18 C17 119.6(11) . . ?
C19 C18 C23 122.1(10) . . ?
C47 C48 C53 119.2(10) . . ?
C49 C48 C47 118.0(11) . . ?
C49 C48 C53 122.5(11) . . ?
C17 C22 C25 117.2(10) . . ?
C21 C22 C17 120.9(11) . . ?
C21 C22 C25 121.8(11) . . ?
N2 C47 C48 121.7(10) . . ?
C52 C47 N2 118.2(10) . . ?
C52 C47 C48 120.1(10) . . ?
C300 N100 K1 109.2(8) . . ?
C300 N100 C100 108.3(11) . . ?
C100 N100 K1 108.7(8) . . ?
C200 N100 K1 111.7(8) . . ?
C200 N100 C300 110.8(12) . . ?
C200 N100 C100 108.0(10) . . ?
C10 C11 P1 118.0(8) . . ?
C12 C11 P1 123.1(9) . . ?
C12 C11 C10 118.8(11) . . ?
C14 C13 C12 115.8(11) . . ?
C14 C13 C16 122.8(11) . . ?
C12 C13 C16 121.4(11) . . ?
C22 C21 C20 123.8(11) . . ?
C14 C15 C10 122.5(11) . . ?
C15 C14 C13 121.8(11) . . ?
C13 C12 C11 125.2(12) . . ?
C105 N101 K1 109.2(8) . . ?
C105 N101 C205 108.6(12) . . ?
C105 N101 C305 110.0(12) . . ?
C205 N101 K1 109.9(8) . . ?
C205 N101 C305 109.6(12) . . ?
C305 N101 K1 109.5(9) . . ?
C80 C81 C86 122.3(10) . . ?
C82 C81 C80 121.3(11) . . ?
C82 C81 C86 116.3(11) . . ?
C47 C52 C51 119.4(11) . . ?
C47 C52 C55 122.3(10) . . ?
C51 C52 C55 118.1(11) . . ?
C50 C51 C52 122.1(12) . . ?
C72 C71 C70 122.0(12) . . ?
C72 C71 C76 118.5(11) . . ?
C70 C71 C76 119.5(11) . . ?
C18 C19 C20 125.1(12) . . ?
C71 C72 C73 121.1(12) . . ?
C81 C80 P80 112.9(10) . . ?
C81 C80 C85 117.3(11) . . ?
C85 C80 P80 129.7(10) . . ?
C83 C82 C81 120.7(12) . . ?
C82 C83 C84 118.0(12) . . ?
C82 C83 C87 120.6(12) . . ?
C84 C83 C87 121.4(12) . . ?
C43 C42 C41 123.5(12) . . ?
C28 C26 P1 109.0(7) . . ?
C27 C26 P1 111.4(8) . . ?
C27 C26 C28 113.4(10) . . ?
N2 C40 C45 119.5(10) . . ?
N2 C40 C41 124.3(12) . . ?
C41 C40 C45 116.2(11) . . ?
C71 C70 P70 114.2(9) . . ?
C75 C70 P70 130.7(9) . . ?
C75 C70 C71 115.0(11) . . ?
C85 C84 C83 122.9(13) . . ?
C70 C75 C78 120.7(11) . . ?
C74 C75 C78 117.5(11) . . ?
C74 C75 C70 121.8(11) . . ?
C44 C45 C40 119.9(11) . . ?
C48 C49 C50 124.1(11) . . ?
O300 C302 C303 112.4(12) . . ?
C72 C73 C74 117.3(12) . . ?
C72 C73 C77 119.2(12) . . ?
C74 C73 C77 123.6(13) . . ?
C80 C85 C88 121.7(11) . . ?
C84 C85 C80 119.8(12) . . ?
C84 C85 C88 118.5(12) . . ?
C51 C50 C49 116.2(12) . . ?
C51 C50 C54 123.7(13) . . ?
C49 C50 C54 120.1(11) . . ?
C42 C41 P2 122.6(9) . . ?
C40 C41 P2 117.5(9) . . ?
C40 C41 C42 119.9(12) . . ?
O301 C304 C305 110.3(12) . . ?
C21 C20 C24 123.1(12) . . ?
C19 C20 C21 114.3(11) . . ?
C19 C20 C24 122.5(12) . . ?
C45 C44 C43 124.0(13) . . ?
C42 C43 C44 116.4(12) . . ?
C42 C43 C46 121.0(12) . . ?
C44 C43 C46 122.6(13) . . ?
C75 C74 C73 122.6(13) . . ?
C61 C59 P2 116.2(9) . . ?
C60 C59 P2 110.8(8) . . ?
C60 C59 C61 110.1(12) . . ?
C301 C300 N100 115.5(12) . . ?
C31 C29 P1 117.3(8) . . ?
C30 C29 P1 109.4(8) . . ?
C30 C29 C31 111.0(11) . . ?
O301 C303 C302 111.8(12) . . ?
N101 C105 C104 113.9(12) . . ?
C101 C100 N100 115.2(12) . . ?
O101 C104 C105 110.4(13) . . ?
C204 C205 N101 113.2(14) . . ?
C201 C200 N100 115.7(12) . . ?
C58 C56 P2 112.0(9) . . ?
C57 C56 P2 111.1(11) . . ?
C57 C56 C58 109.9(13) . . ?
O200 C201 C200 112.7(13) . . ?
O100 C101 C100 110.7(11) . . ?
O201 C204 C205 112.9(13) . . ?
O101 C103 C102 110.2(13) . . ?
N101 C305 C304 116.8(14) . . ?
O201 C203 C202 112.6(13) . . ?
O100 C102 C103 110.6(12) . . ?
O300 C301 C300 111.2(12) . . ?
O200 C202 C203 110.1(14) . . ?

loop_
_geom_bond_atom_site_label_1
_geom_bond_atom_site_label_2
_geom_bond_distance
_geom_bond_site_symmetry_2
_geom_bond_publ_flag
La1 P1 3.237(4) . ?
La1 P80 2.914(4) . ?
La1 P2 3.241(4) . ?
La1 P70 2.921(4) . ?
La1 N1 2.454(9) . ?
La1 N2 2.511(10) . ?
K1 O300 2.793(9) . ?
K1 O201 2.827(11) . ?
K1 O301 2.852(9) . ?
K1 O100 2.815(9) . ?
K1 O200 2.893(9) . ?
K1 O101 2.818(10) . ?
K1 N100 2.956(11) . ?
K1 N101 3.049(11) . ?
P1 C11 1.801(13) . ?
P1 C26 1.868(11) . ?
P1 C29 1.856(13) . ?
P80 P70 2.168(5) . ?
P80 C80 1.849(12) . ?
P2 C41 1.809(15) . ?
P2 C59 1.855(13) . ?
P2 C56 1.868(13) . ?
P70 C70 1.840(13) . ?
N1 C17 1.413(13) . ?
N1 C10 1.384(13) . ?
O300 C302 1.386(14) . ?
O300 C301 1.420(16) . ?
O201 C204 1.422(17) . ?
O201 C203 1.368(16) . ?
O301 C304 1.408(16) . ?
O301 C303 1.427(18) . ?
O100 C101 1.390(16) . ?
O100 C102 1.437(18) . ?
N2 C47 1.414(13) . ?
N2 C40 1.377(14) . ?
O200 C201 1.427(17) . ?
O200 C202 1.383(16) . ?
C17 C18 1.453(15) . ?
C17 C22 1.428(15) . ?
O101 C104 1.405(17) . ?
O101 C103 1.424(17) . ?
C10 C11 1.426(15) . ?
C10 C15 1.448(16) . ?
C18 C19 1.373(15) . ?
C18 C23 1.526(17) . ?
C48 C47 1.420(15) . ?
C48 C49 1.388(16) . ?
C48 C53 1.478(16) . ?
C22 C21 1.361(14) . ?
C22 C25 1.497(16) . ?
C47 C52 1.373(16) . ?
N100 C300 1.483(16) . ?
N100 C100 1.505(18) . ?
N100 C200 1.469(17) . ?
C11 C12 1.406(15) . ?
C13 C14 1.393(16) . ?
C13 C12 1.403(16) . ?
C13 C16 1.491(15) . ?
C21 C20 1.430(16) . ?
C15 C14 1.390(15) . ?
N101 C105 1.469(18) . ?
N101 C205 1.470(17) . ?
N101 C305 1.475(17) . ?
C81 C80 1.422(17) . ?
C81 C82 1.411(16) . ?
C81 C86 1.527(16) . ?
C52 C51 1.425(16) . ?
C52 C55 1.531(15) . ?
C51 C50 1.387(16) . ?
C71 C72 1.375(16) . ?
C71 C70 1.447(16) . ?
C71 C76 1.507(17) . ?
C19 C20 1.385(18) . ?
C72 C73 1.396(18) . ?
C78 C75 1.549(16) . ?
C80 C85 1.429(18) . ?
C28 C26 1.524(15) . ?
C82 C83 1.395(17) . ?
C83 C84 1.403(18) . ?
C83 C87 1.523(17) . ?
C42 C41 1.430(17) . ?
C42 C43 1.369(18) . ?
C26 C27 1.513(15) . ?
C31 C29 1.545(16) . ?
C40 C45 1.462(17) . ?
C40 C41 1.413(16) . ?
C70 C75 1.423(17) . ?
C84 C85 1.387(17) . ?
C75 C74 1.353(16) . ?
C45 C44 1.383(16) . ?
C49 C50 1.391(18) . ?
C302 C303 1.428(19) . ?
C73 C74 1.411(18) . ?
C73 C77 1.500(17) . ?
C85 C88 1.477(17) . ?
C50 C54 1.484(17) . ?
C304 C305 1.49(2) . ?
C20 C24 1.497(16) . ?
C61 C59 1.554(17) . ?
C44 C43 1.387(17) . ?
C43 C46 1.506(17) . ?
C59 C60 1.505(17) . ?
C300 C301 1.467(18) . ?
C30 C29 1.529(16) . ?
C58 C56 1.524(18) . ?
C105 C104 1.50(2) . ?
C100 C101 1.49(2) . ?
C205 C204 1.46(2) . ?
C200 C201 1.442(19) . ?
C56 C57 1.50(2) . ?
C103 C102 1.47(2) . ?
C203 C202 1.50(2) . ?

loop_
_smtbx_masks_void_nr
_smtbx_masks_void_average_x
_smtbx_masks_void_average_y
_smtbx_masks_void_average_z
_smtbx_masks_void_volume
_smtbx_masks_void_count_electrons
_smtbx_masks_void_content
1 -0.500 -0.645 -0.145 1218.1 253.6 ?
